data_4064128
loop_
_publ_author_name
'Tran Huy, Ngoc Hoa'
'Lu, Yunpeng'
'Mathey, Fran\,cois'

_publ_section_title
;
 Oligomerization of Terminal Phosphinidene Complexes
;
_journal_issue 6
_journal_name_full Organometallics
_journal_page_first 1734
_journal_paper_doi 10.1021/om101144n
_journal_volume 30
_journal_year 2011
_chemical_formula_moiety 'C23 H6 O15 P2 S2 W3, 0.25(C H2 Cl2)'
_chemical_formula_sum 'C23.25 H6.5 Cl0.5 O15 P2 S2 W3'
_chemical_formula_weight 1221.12
_chemical_name_systematic
; 
 ? 
;
_space_group_IT_number 14
_symmetry_cell_setting monoclinic
_symmetry_space_group_name_Hall '-P 2ybc'
_symmetry_space_group_name_H-M 'P 1 21/c 1'
_atom_sites_solution_hydrogens geom
_atom_sites_solution_primary direct
_atom_sites_solution_secondary difmap
_audit_creation_method SHELXL-97
_cell_angle_alpha 90.00
_cell_angle_beta 105.6040(10)
_cell_angle_gamma 90.00
_cell_formula_units_Z 8
_cell_length_a 21.1483(6)
_cell_length_b 16.7117(4)
_cell_length_c 18.8210(5)
_cell_measurement_reflns_used 9967
_cell_measurement_temperature 103(2)
_cell_measurement_theta_max 36.23
_cell_measurement_theta_min 2.56
_cell_volume 6406.6(3)
_computing_cell_refinement 'Bruker SAINT'
_computing_data_collection 'Bruker APEX2'
_computing_data_reduction 'Bruker SAINT'
_computing_molecular_graphics 'Bruker SHELXTL'
_computing_publication_material 'Bruker SHELXTL'
_computing_structure_refinement 'SHELXL-97 (Sheldrick, 2008)'
_computing_structure_solution 'SHELXS-97 (Sheldrick, 2008)'
_diffrn_ambient_temperature 103(2)
_diffrn_measured_fraction_theta_full 0.999
_diffrn_measured_fraction_theta_max 0.999
_diffrn_measurement_device_type 'Bruker APEX-II CCD'
_diffrn_measurement_method '\f and \w scans'
_diffrn_radiation_monochromator graphite
_diffrn_radiation_source 'fine-focus sealed tube'
_diffrn_radiation_type MoK\a
_diffrn_radiation_wavelength 0.71073
_diffrn_reflns_av_R_equivalents 0.0519
_diffrn_reflns_av_sigmaI/netI 0.0370
_diffrn_reflns_limit_h_max 30
_diffrn_reflns_limit_h_min -30
_diffrn_reflns_limit_k_max 18
_diffrn_reflns_limit_k_min -24
_diffrn_reflns_limit_l_max 27
_diffrn_reflns_limit_l_min -27
_diffrn_reflns_number 127317
_diffrn_reflns_theta_full 31.00
_diffrn_reflns_theta_max 31.00
_diffrn_reflns_theta_min 2.00
_exptl_absorpt_coefficient_mu 11.086
_exptl_absorpt_correction_T_max 0.8087
_exptl_absorpt_correction_T_min 0.1761
_exptl_absorpt_correction_type multi-scan
_exptl_absorpt_process_details sadabs
_exptl_crystal_colour brown
_exptl_crystal_density_diffrn 2.532
_exptl_crystal_density_method 'not measured'
_exptl_crystal_description plate
_exptl_crystal_F_000 4468
_exptl_crystal_size_max 0.24
_exptl_crystal_size_mid 0.14
_exptl_crystal_size_min 0.02
_refine_diff_density_max 9.638
_refine_diff_density_min -6.070
_refine_diff_density_rms 0.310
_refine_ls_extinction_method none
_refine_ls_goodness_of_fit_ref 1.168
_refine_ls_hydrogen_treatment constr
_refine_ls_matrix_type full
_refine_ls_number_parameters 1047
_refine_ls_number_reflns 20401
_refine_ls_number_restraints 1024
_refine_ls_restrained_S_all 1.154
_refine_ls_R_factor_all 0.0834
_refine_ls_R_factor_gt 0.0599
_refine_ls_shift/su_max 0.004
_refine_ls_shift/su_mean 0.000
_refine_ls_structure_factor_coef Fsqd
_refine_ls_weighting_details 'calc w=1/[\s^2^(Fo^2^)+(0.0055P)^2^+212.6634P] where P=(Fo^2^+2Fc^2^)/3'
_refine_ls_weighting_scheme calc
_refine_ls_wR_factor_gt 0.1172
_refine_ls_wR_factor_ref 0.1310
_reflns_number_gt 16043
_reflns_number_total 20401
_reflns_threshold_expression >2sigma(I)
_cod_data_source_file om101144n_si_002.cif
_cod_data_source_block mat39s
_cod_depositor_comments
;
The following automatic conversions were performed:

'_symmetry_cell_setting' value 'Monoclinic' changed to 'monoclinic'
according to /home/saulius/struct/CIF-dictionaries/cif_core.dic
dictionary named 'cif_core.dic' version 2.4.1 from 2010-06-29.

Automatic conversion script
Id: cif_fix_values 1715 2011-07-08 13:25:40Z adriana 
;
_cod_original_sg_symbol_H-M P2(1)/c
_cod_original_formula_sum 'C23.25 H6.50 Cl0.50 O15 P2 S2 W3'
_cod_database_code 4064128

loop_
_symmetry_equiv_pos_as_xyz
'x, y, z'
'-x, y+1/2, -z+1/2'
'-x, -y, -z'
'x, -y-1/2, z-1/2'

loop_
_atom_site_label
_atom_site_type_symbol
_atom_site_fract_x
_atom_site_fract_y
_atom_site_fract_z
_atom_site_U_iso_or_equiv
_atom_site_adp_type
_atom_site_occupancy
_atom_site_symmetry_multiplicity
_atom_site_calc_flag
_atom_site_refinement_flags
_atom_site_disorder_assembly
_atom_site_disorder_group
C33 C 0.3729(5) 0.3896(8) 0.5748(6) 0.032(3) Uani 0.788(12) 1 d PDU A 1
C34 C 0.3839(10) 0.4672(12) 0.5740(14) 0.035(4) Uani 0.788(12) 1 d PDU A 1
H34 H 0.3760 0.5021 0.6105 0.042 Uiso 0.788(12) 1 calc PR A 1
C35 C 0.4079(7) 0.4947(9) 0.5169(8) 0.025(3) Uani 0.788(12) 1 d PDU A 1
H35 H 0.4098 0.5493 0.5037 0.030 Uiso 0.788(12) 1 calc PR A 1
C36 C 0.4284(7) 0.4314(7) 0.4818(7) 0.028(3) Uani 0.788(12) 1 d PDU A 1
H36 H 0.4482 0.4369 0.4424 0.034 Uiso 0.788(12) 1 calc PR A 1
S4 S 0.4138(2) 0.3414(3) 0.5182(2) 0.0289(10) Uani 0.788(12) 1 d PDU A 1
C33A C 0.3742(11) 0.3775(12) 0.5673(12) 0.033(6) Uani 0.212(12) 1 d PDU A 2
C34A C 0.412(3) 0.350(3) 0.527(3) 0.031(6) Uani 0.212(12) 1 d PDU A 2
H34A H 0.4202 0.2942 0.5236 0.037 Uiso 0.212(12) 1 calc PR A 2
C35A C 0.438(2) 0.406(2) 0.490(3) 0.027(6) Uani 0.212(12) 1 d PDU A 2
H35A H 0.4666 0.3945 0.4601 0.033 Uiso 0.212(12) 1 calc PR A 2
C36A C 0.419(2) 0.482(2) 0.503(2) 0.022(7) Uani 0.212(12) 1 d PDU A 2
H36A H 0.4289 0.5291 0.4805 0.026 Uiso 0.212(12) 1 calc PR A 2
S4A S 0.3725(9) 0.4810(9) 0.5659(13) 0.027(4) Uani 0.212(12) 1 d PDU A 2
C24 C 0.3732(6) 0.1765(7) 0.7290(8) 0.039(4) Uani 0.652(13) 1 d PDU A 1
C25 C 0.3527(9) 0.1463(13) 0.7848(14) 0.032(4) Uani 0.652(13) 1 d PDU A 1
H25 H 0.3475 0.1801 0.8235 0.039 Uiso 0.652(13) 1 calc PR A 1
C26 C 0.3392(13) 0.0659(12) 0.7854(13) 0.038(4) Uani 0.652(13) 1 d PDU A 1
H26 H 0.3240 0.0381 0.8216 0.046 Uiso 0.652(13) 1 calc PR A 1
C27 C 0.3517(12) 0.0336(13) 0.7241(10) 0.039(4) Uani 0.652(13) 1 d PDU A 1
H27 H 0.3488 -0.0223 0.7142 0.047 Uiso 0.652(13) 1 calc PR A 1
S3 S 0.3732(3) 0.1015(3) 0.6662(3) 0.0368(15) Uani 0.652(13) 1 d PDU A 1
C24A C 0.3711(9) 0.1761(9) 0.7238(11) 0.031(5) Uani 0.348(13) 1 d PDU A 2
C25A C 0.367(2) 0.1103(13) 0.6824(19) 0.042(6) Uani 0.348(13) 1 d PDU A 2
H25A H 0.3792 0.1126 0.6372 0.050 Uiso 0.348(13) 1 calc PR A 2
C26A C 0.346(2) 0.0396(19) 0.705(2) 0.042(5) Uani 0.348(13) 1 d PDU A 2
H26A H 0.3415 -0.0102 0.6800 0.050 Uiso 0.348(13) 1 calc PR A 2
C27A C 0.334(2) 0.0548(13) 0.771(2) 0.037(6) Uani 0.348(13) 1 d PDU A 2
H27A H 0.3224 0.0139 0.8001 0.044 Uiso 0.348(13) 1 calc PR A 2
S3A S 0.3398(10) 0.1536(8) 0.7969(8) 0.061(4) Uani 0.348(13) 1 d PDU A 2
C10 C 0.8607(17) 0.1401(7) 0.5433(14) 0.026(3) Uani 0.613(13) 1 d PDU B 1
C11 C 0.886(3) 0.117(2) 0.488(3) 0.035(5) Uani 0.613(13) 1 d PDU B 1
H11 H 0.8963 0.1550 0.4551 0.042 Uiso 0.613(13) 1 calc PR B 1
C12 C 0.8969(12) 0.0373(12) 0.4814(11) 0.045(4) Uani 0.613(13) 1 d PDU B 1
H12 H 0.9148 0.0140 0.4451 0.054 Uiso 0.613(13) 1 calc PR B 1
C13 C 0.8776(12) -0.0049(11) 0.5359(10) 0.046(5) Uani 0.613(13) 1 d PDU B 1
H13 H 0.8817 -0.0613 0.5422 0.055 Uiso 0.613(13) 1 calc PR B 1
S2 S 0.8456(11) 0.0574(4) 0.5905(10) 0.0429(18) Uani 0.613(13) 1 d PDU B 1
C10A C 0.856(3) 0.1342(11) 0.554(2) 0.031(5) Uani 0.387(13) 1 d PDU B 2
C11A C 0.844(6) 0.0666(16) 0.588(5) 0.035(6) Uani 0.387(13) 1 d PDU B 2
H11A H 0.8238 0.0687 0.6272 0.042 Uiso 0.387(13) 1 calc PR B 2
C12A C 0.8614(19) -0.0042(15) 0.5628(17) 0.042(5) Uani 0.387(13) 1 d PDU B 2
H12A H 0.8575 -0.0551 0.5838 0.050 Uiso 0.387(13) 1 calc PR B 2
C13A C 0.886(2) 0.0088(13) 0.5019(17) 0.043(6) Uani 0.387(13) 1 d PDU B 2
H13A H 0.9004 -0.0326 0.4754 0.052 Uiso 0.387(13) 1 calc PR B 2
S2A S 0.8870(14) 0.1086(11) 0.4810(11) 0.040(3) Uani 0.387(13) 1 d PDU B 2
C1 C 0.8582(5) 0.3401(6) 0.7091(5) 0.0219(18) Uani 0.836(11) 1 d PDU C 1
C2 C 0.8137(10) 0.3199(14) 0.7459(10) 0.017(3) Uani 0.836(11) 1 d PDU C 1
H2 H 0.7951 0.2679 0.7435 0.021 Uiso 0.836(11) 1 calc PR C 1
C3 C 0.7971(6) 0.3830(8) 0.7886(7) 0.029(3) Uani 0.836(11) 1 d PDU C 1
H3 H 0.7708 0.3767 0.8219 0.035 Uiso 0.836(11) 1 calc PR C 1
C4 C 0.8245(6) 0.4544(8) 0.7750(7) 0.035(3) Uani 0.836(11) 1 d PDU C 1
H4 H 0.8176 0.5044 0.7959 0.042 Uiso 0.836(11) 1 calc PR C 1
S1 S 0.8722(2) 0.4415(2) 0.7161(2) 0.0363(10) Uani 0.836(11) 1 d PDU C 1
C1A C 0.8577(11) 0.3470(14) 0.7021(12) 0.0219(18) Uani 0.164(11) 1 d PD C 2
C2A C 0.853(3) 0.4268(16) 0.695(3) 0.033(7) Uani 0.164(11) 1 d PDU C 2
H2A H 0.8720 0.4562 0.6632 0.039 Uiso 0.164(11) 1 calc PR C 2
C3A C 0.817(3) 0.464(2) 0.740(3) 0.037(6) Uani 0.164(11) 1 d PDU C 2
H3A H 0.8097 0.5202 0.7418 0.044 Uiso 0.164(11) 1 calc PR C 2
C4A C 0.793(3) 0.408(2) 0.780(3) 0.030(7) Uani 0.164(11) 1 d PDU C 2
H4A H 0.7687 0.4205 0.8145 0.036 Uiso 0.164(11) 1 calc PR C 2
S1A S 0.8113(15) 0.3125(18) 0.7582(16) 0.026(5) Uani 0.164(11) 1 d PDU C 2
W1 W 0.985944(19) 0.19019(3) 0.75030(2) 0.02714(9) Uani 1 1 d . C .
W2 W 0.706427(18) 0.24998(3) 0.53344(2) 0.02421(8) Uani 1 1 d . . .
W3 W 0.913052(19) 0.34006(2) 0.541507(19) 0.02219(8) Uani 1 1 d . B .
W4 W 0.525101(18) 0.28276(2) 0.74029(2) 0.02272(8) Uani 1 1 d . . .
W5 W 0.22959(2) 0.26263(3) 0.53407(3) 0.04035(13) Uani 1 1 d . . .
W6 W 0.33122(3) 0.38577(3) 0.75184(3) 0.03892(13) Uani 1 1 d . . .
C5 C 0.9128(6) 0.1204(7) 0.7695(6) 0.034(2) Uani 1 1 d . . .
C6 C 0.9760(5) 0.2711(8) 0.8282(6) 0.037(3) Uani 1 1 d . . .
C7 C 1.0567(6) 0.2578(10) 0.7267(7) 0.049(4) Uani 1 1 d . . .
C8 C 1.0029(6) 0.1068(9) 0.6777(7) 0.042(3) Uani 1 1 d . . .
C9 C 1.0518(6) 0.1349(7) 0.8307(6) 0.037(3) Uani 1 1 d . . .
C14 C 0.7005(5) 0.3209(7) 0.4438(6) 0.031(2) Uani 1 1 d . . .
C15 C 0.7043(5) 0.1494(7) 0.4701(6) 0.033(2) Uani 1 1 d . . .
C16 C 0.7081(6) 0.1830(8) 0.6241(7) 0.038(3) Uani 1 1 d . . .
C17 C 0.7057(6) 0.3509(8) 0.5924(6) 0.039(3) Uani 1 1 d . . .
C18 C 0.6081(6) 0.2485(8) 0.5071(6) 0.038(3) Uani 1 1 d . . .
C19 C 0.9861(5) 0.2574(7) 0.5445(5) 0.029(2) Uani 1 1 d . . .
C20 C 0.9773(6) 0.4031(7) 0.6259(6) 0.032(2) Uani 1 1 d . . .
C21 C 0.8422(6) 0.4252(7) 0.5363(6) 0.032(2) Uani 1 1 d . . .
C22 C 0.8561(6) 0.3040(7) 0.4401(5) 0.031(2) Uani 1 1 d . . .
C23 C 0.9539(7) 0.4090(8) 0.4766(6) 0.044(3) Uani 1 1 d . . .
C28 C 0.5202(8) 0.2026(9) 0.6575(7) 0.049(3) Uani 1 1 d . . .
C29 C 0.5225(6) 0.1910(7) 0.8116(6) 0.034(2) Uani 1 1 d . . .
C30 C 0.5359(6) 0.3614(8) 0.8252(7) 0.037(3) Uani 1 1 d . . .
C31 C 0.5339(6) 0.3758(8) 0.6726(6) 0.040(3) Uani 1 1 d . . .
C32 C 0.6237(6) 0.2756(9) 0.7687(7) 0.044(3) Uani 1 1 d . . .
C37 C 0.2462(6) 0.3444(8) 0.4574(8) 0.044(3) Uani 1 1 d . . .
C38 C 0.2908(7) 0.1857(9) 0.5034(8) 0.051(4) Uani 1 1 d . . .
C39 C 0.2070(8) 0.1778(10) 0.5998(10) 0.063(5) Uani 1 1 d . . .
C40 C 0.1610(6) 0.3382(9) 0.5568(8) 0.051(4) Uani 1 1 d . . .
C41 C 0.1580(7) 0.2223(8) 0.4517(8) 0.054(4) Uani 1 1 d . . .
C42 C 0.4020(8) 0.4683(8) 0.7524(7) 0.047(3) Uani 1 1 d . D .
C43 C 0.3897(6) 0.3333(7) 0.8444(7) 0.035(2) Uani 1 1 d . D .
C45 C 0.2652(7) 0.4565(8) 0.6762(7) 0.043(3) Uani 1 1 d . D .
O1 O 0.8726(5) 0.0829(6) 0.7816(5) 0.047(2) Uani 1 1 d . . .
O2 O 0.9716(5) 0.3139(7) 0.8728(5) 0.055(3) Uani 1 1 d . . .
O3 O 1.0971(5) 0.2965(9) 0.7123(7) 0.086(5) Uani 1 1 d . . .
O4 O 1.0170(5) 0.0595(7) 0.6413(6) 0.064(3) Uani 1 1 d . . .
O5 O 1.0910(4) 0.1053(6) 0.8773(5) 0.050(2) Uani 1 1 d . . .
O6 O 0.6940(5) 0.3620(5) 0.3936(5) 0.043(2) Uani 1 1 d . . .
O7 O 0.7016(5) 0.0951(6) 0.4327(5) 0.051(2) Uani 1 1 d . . .
O8 O 0.7065(6) 0.1466(7) 0.6751(6) 0.063(3) Uani 1 1 d . . .
O9 O 0.7012(5) 0.4091(6) 0.6226(5) 0.063(3) Uani 1 1 d . . .
O10 O 0.5519(4) 0.2503(7) 0.4903(5) 0.052(3) Uani 1 1 d . . .
O11 O 1.0290(4) 0.2171(6) 0.5450(5) 0.045(2) Uani 1 1 d . . .
O12 O 1.0120(4) 0.4400(5) 0.6700(4) 0.041(2) Uani 1 1 d . . .
O13 O 0.8023(5) 0.4724(5) 0.5280(5) 0.047(2) Uani 1 1 d . . .
O14 O 0.8241(4) 0.2890(6) 0.3835(4) 0.043(2) Uani 1 1 d . . .
O15 O 0.9766(7) 0.4445(7) 0.4389(4) 0.073(4) Uani 1 1 d . . .
O16 O 0.5173(8) 0.1574(7) 0.6121(7) 0.087(5) Uani 1 1 d . . .
O17 O 0.5239(5) 0.1398(6) 0.8521(5) 0.049(2) Uani 1 1 d . . .
O18 O 0.5444(5) 0.4058(6) 0.8728(5) 0.050(2) Uani 1 1 d . . .
O19 O 0.5438(5) 0.4269(6) 0.6382(5) 0.061(3) Uani 1 1 d . . .
O20 O 0.6790(4) 0.2717(8) 0.7856(7) 0.071(4) Uani 1 1 d . . .
O21 O 0.2537(5) 0.3854(6) 0.4129(6) 0.055(3) Uani 1 1 d . . .
O22 O 0.3242(6) 0.1416(6) 0.4829(6) 0.063(3) Uani 1 1 d . . .
O23 O 0.1922(7) 0.1305(8) 0.6354(8) 0.091(5) Uani 1 1 d . . .
O24 O 0.1208(4) 0.3784(7) 0.5660(6) 0.055(3) Uani 1 1 d . . .
O25 O 0.1191(5) 0.1964(7) 0.4004(7) 0.080(4) Uani 1 1 d . . .
O26 O 0.4427(6) 0.5148(6) 0.7561(6) 0.062(3) Uani 1 1 d . . .
O27 O 0.4225(4) 0.3076(6) 0.8978(5) 0.044(2) Uani 1 1 d . . .
O29 O 0.2290(5) 0.4974(6) 0.6387(6) 0.057(3) Uani 1 1 d . . .
C44 C 0.2572(11) 0.2943(17) 0.7446(18) 0.040(6) Uani 0.53(2) 1 d PDU D 1
C46 C 0.284(2) 0.435(2) 0.8168(19) 0.060(7) Uani 0.53(2) 1 d PU D 1
O28 O 0.2188(9) 0.2478(14) 0.7495(16) 0.054(6) Uani 0.53(2) 1 d PDU D 1
O30 O 0.2614(17) 0.4665(17) 0.8573(15) 0.077(8) Uani 0.53(2) 1 d PU D 1
C44A C 0.2617(16) 0.326(3) 0.774(2) 0.057(8) Uani 0.47(2) 1 d PDU D 2
C46A C 0.318(2) 0.466(2) 0.837(2) 0.060(7) Uani 0.47(2) 1 d P D 2
O28A O 0.2230(13) 0.285(2) 0.7874(18) 0.076(8) Uani 0.47(2) 1 d PDU D 2
O30A O 0.304(2) 0.5011(17) 0.8814(16) 0.075(8) Uani 0.47(2) 1 d PU D 2
C47 C 0.4730(16) 0.464(3) 0.015(2) 0.103(18) Uani 0.50 1 d PD E -1
H47A H 0.4604 0.4645 0.0622 0.124 Uiso 0.50 1 calc PR E -1
H47B H 0.4748 0.4071 -0.0002 0.124 Uiso 0.50 1 calc PR E -1
Cl1 Cl 0.4128(5) 0.5207(6) -0.0570(6) 0.074(3) Uani 0.50 1 d PD E -1
Cl2 Cl 0.5492(6) 0.5101(7) 0.0260(6) 0.082(3) Uani 0.50 1 d PD E -1
P1 P 0.90096(11) 0.27409(15) 0.66176(12) 0.0203(4) Uani 1 1 d D . .
P2 P 0.82956(12) 0.23576(15) 0.56404(13) 0.0215(5) Uani 1 1 d D B .
P3 P 0.40149(14) 0.27518(18) 0.71133(16) 0.0303(6) Uani 1 1 d D A .
P4 P 0.32783(14) 0.3258(2) 0.62176(18) 0.0363(7) Uani 1 1 d D A .

loop_
_atom_site_aniso_label
_atom_site_aniso_U_11
_atom_site_aniso_U_22
_atom_site_aniso_U_33
_atom_site_aniso_U_23
_atom_site_aniso_U_13
_atom_site_aniso_U_12
C33 0.037(6) 0.029(6) 0.038(6) 0.006(5) 0.024(5) -0.001(5)
C34 0.044(8) 0.029(8) 0.037(7) 0.014(6) 0.020(7) 0.012(7)
C35 0.022(5) 0.025(6) 0.029(6) 0.010(5) 0.009(4) 0.002(4)
C36 0.026(6) 0.035(7) 0.023(5) 0.011(5) 0.006(4) -0.003(5)
S4 0.0325(17) 0.029(2) 0.0292(17) 0.0011(14) 0.0148(13) -0.0008(14)
C33A 0.034(10) 0.027(10) 0.042(10) 0.008(9) 0.016(9) 0.010(9)
C34A 0.033(9) 0.029(10) 0.033(9) 0.002(9) 0.014(9) 0.000(9)
C35A 0.028(10) 0.032(11) 0.026(10) -0.002(10) 0.014(9) 0.005(10)
C36A 0.015(11) 0.029(12) 0.027(11) 0.007(11) 0.014(10) -0.006(11)
S4A 0.031(6) 0.014(6) 0.037(7) 0.015(5) 0.008(5) 0.008(5)
C24 0.051(8) 0.032(7) 0.037(7) 0.002(6) 0.017(6) -0.003(7)
C25 0.021(6) 0.031(7) 0.050(8) 0.004(6) 0.019(6) 0.000(5)
C26 0.042(7) 0.026(6) 0.040(8) 0.011(6) 0.000(7) -0.016(6)
C27 0.045(8) 0.034(7) 0.036(9) 0.013(7) 0.006(7) -0.001(6)
S3 0.049(3) 0.024(2) 0.039(3) 0.0029(18) 0.013(2) -0.0047(19)
C24A 0.034(9) 0.026(9) 0.032(9) 0.006(8) 0.005(8) 0.000(8)
C25A 0.047(9) 0.035(9) 0.040(9) 0.012(8) 0.008(8) -0.002(8)
C26A 0.048(9) 0.032(8) 0.044(10) 0.008(8) 0.007(9) -0.001(8)
C27A 0.041(9) 0.027(9) 0.039(11) 0.006(9) 0.004(9) -0.002(9)
S3A 0.108(9) 0.039(6) 0.047(6) 0.011(5) 0.037(6) -0.017(6)
C10 0.032(7) 0.019(6) 0.028(8) -0.008(6) 0.010(6) -0.006(6)
C11 0.042(8) 0.031(9) 0.035(9) -0.006(8) 0.013(8) 0.003(8)
C12 0.061(9) 0.032(8) 0.039(8) -0.012(7) 0.009(7) 0.007(8)
C13 0.072(11) 0.025(8) 0.037(10) -0.001(8) 0.009(9) 0.004(8)
S2 0.064(4) 0.022(3) 0.042(3) 0.001(3) 0.011(3) -0.006(4)
C10A 0.040(9) 0.022(8) 0.032(9) -0.008(8) 0.010(8) -0.001(8)
C11A 0.049(10) 0.021(9) 0.035(10) -0.004(9) 0.012(9) -0.005(10)
C12A 0.061(10) 0.025(9) 0.041(10) -0.003(9) 0.017(9) 0.000(9)
C13A 0.063(11) 0.029(11) 0.042(12) -0.012(10) 0.020(10) 0.001(10)
S2A 0.051(5) 0.040(6) 0.030(5) -0.017(4) 0.015(4) -0.002(5)
C1 0.031(4) 0.021(4) 0.015(4) -0.002(3) 0.007(3) 0.000(4)
C2 0.023(5) 0.026(7) 0.005(6) 0.005(5) 0.007(4) 0.002(5)
C3 0.026(5) 0.041(7) 0.022(5) -0.002(5) 0.010(4) 0.012(5)
C4 0.035(6) 0.038(7) 0.025(5) -0.018(5) -0.004(5) 0.010(5)
S1 0.052(2) 0.0223(17) 0.0377(19) -0.0073(14) 0.0176(16) -0.0038(15)
C1A 0.031(4) 0.021(4) 0.015(4) -0.002(3) 0.007(3) 0.000(4)
C2A 0.042(12) 0.031(12) 0.030(11) -0.006(11) 0.016(11) -0.007(11)
C3A 0.041(10) 0.034(11) 0.036(11) -0.010(11) 0.010(10) 0.004(10)
C4A 0.033(11) 0.032(13) 0.026(11) -0.008(12) 0.007(11) 0.014(11)
S1A 0.031(7) 0.029(8) 0.018(9) 0.015(7) 0.005(6) 0.003(6)
W1 0.02342(17) 0.0373(2) 0.01825(16) 0.00337(15) 0.00143(13) 0.01019(16)
W2 0.02034(16) 0.0278(2) 0.02098(16) -0.00390(15) -0.00044(13) -0.00060(14)
W3 0.03049(18) 0.02323(19) 0.01226(14) -0.00193(13) 0.00472(12) -0.00874(15)
W4 0.01777(15) 0.0261(2) 0.02408(17) 0.00609(15) 0.00519(13) 0.00233(14)
W5 0.02153(18) 0.0307(2) 0.0587(3) 0.0171(2) -0.00668(18) -0.00803(17)
W6 0.0485(3) 0.0347(3) 0.0449(3) 0.0227(2) 0.0320(2) 0.0259(2)
C5 0.045(6) 0.034(6) 0.020(4) 0.011(4) 0.004(4) 0.008(5)
C6 0.031(5) 0.048(7) 0.027(5) 0.006(5) 0.001(4) 0.013(5)
C7 0.027(5) 0.079(11) 0.038(6) 0.019(7) 0.003(5) 0.021(6)
C8 0.035(6) 0.054(8) 0.032(6) -0.004(5) 0.001(5) 0.020(6)
C9 0.043(6) 0.032(6) 0.030(5) -0.002(4) 0.001(5) 0.012(5)
C14 0.030(5) 0.025(5) 0.033(5) -0.003(4) 0.000(4) 0.005(4)
C15 0.029(5) 0.039(6) 0.026(5) -0.007(5) -0.001(4) -0.003(5)
C16 0.029(5) 0.046(7) 0.039(6) -0.002(5) 0.011(4) -0.007(5)
C17 0.034(5) 0.046(7) 0.028(5) -0.002(5) -0.007(4) 0.011(5)
C18 0.036(6) 0.050(7) 0.023(5) -0.002(5) 0.000(4) 0.003(5)
C19 0.026(4) 0.040(6) 0.019(4) -0.008(4) 0.004(3) -0.009(4)
C20 0.042(6) 0.033(6) 0.021(4) -0.002(4) 0.008(4) -0.008(5)
C21 0.049(6) 0.023(5) 0.020(4) -0.001(4) 0.004(4) -0.010(5)
C22 0.042(6) 0.037(6) 0.015(4) -0.005(4) 0.009(4) -0.004(5)
C23 0.061(8) 0.050(8) 0.021(5) -0.011(5) 0.011(5) -0.029(6)
C28 0.079(10) 0.042(8) 0.036(6) 0.003(6) 0.033(7) 0.012(7)
C29 0.041(6) 0.032(6) 0.032(5) 0.003(5) 0.016(5) -0.003(5)
C30 0.031(5) 0.039(7) 0.035(6) 0.007(5) -0.001(4) -0.006(5)
C31 0.046(7) 0.043(7) 0.026(5) 0.004(5) 0.001(5) -0.016(6)
C32 0.033(6) 0.062(9) 0.038(6) 0.015(6) 0.009(5) 0.003(6)
C37 0.027(5) 0.039(7) 0.066(9) 0.007(6) 0.010(5) 0.003(5)
C38 0.057(8) 0.035(7) 0.049(8) 0.008(6) -0.008(6) -0.025(6)
C39 0.055(9) 0.048(9) 0.072(10) 0.026(8) -0.006(8) -0.010(7)
C40 0.024(5) 0.061(9) 0.063(9) 0.035(7) 0.003(5) -0.005(6)
C41 0.048(7) 0.038(7) 0.058(8) 0.016(6) -0.019(6) -0.016(6)
C42 0.085(10) 0.023(6) 0.034(6) 0.014(5) 0.019(6) 0.019(7)
C43 0.043(6) 0.031(6) 0.038(6) 0.003(5) 0.024(5) 0.003(5)
C45 0.058(8) 0.031(6) 0.048(7) 0.015(5) 0.029(6) 0.017(6)
O1 0.059(6) 0.046(6) 0.039(5) 0.010(4) 0.021(4) -0.003(5)
O2 0.056(6) 0.072(7) 0.035(5) -0.018(5) 0.010(4) 0.017(5)
O3 0.026(4) 0.146(13) 0.078(8) 0.064(8) 0.003(5) -0.007(6)
O4 0.068(7) 0.074(8) 0.043(5) -0.018(5) 0.005(5) 0.034(6)
O5 0.046(5) 0.047(5) 0.039(5) 0.001(4) -0.019(4) 0.019(4)
O6 0.050(5) 0.032(5) 0.040(5) 0.003(4) 0.003(4) 0.006(4)
O7 0.045(5) 0.049(6) 0.050(5) -0.023(5) -0.004(4) 0.000(4)
O8 0.071(7) 0.068(8) 0.055(6) 0.021(6) 0.024(5) -0.009(6)
O9 0.068(7) 0.054(6) 0.045(5) -0.026(5) -0.019(5) 0.031(5)
O10 0.019(3) 0.081(8) 0.054(6) -0.001(5) 0.008(4) 0.002(4)
O11 0.030(4) 0.069(7) 0.036(4) -0.021(4) 0.012(3) 0.002(4)
O12 0.048(5) 0.047(5) 0.023(4) -0.009(4) 0.000(3) -0.021(4)
O13 0.063(6) 0.028(4) 0.039(5) 0.000(4) -0.004(4) 0.009(4)
O14 0.047(5) 0.056(6) 0.023(4) -0.004(4) 0.002(3) -0.002(4)
O15 0.139(11) 0.069(7) 0.016(4) -0.007(4) 0.028(5) -0.065(7)
O16 0.171(14) 0.053(7) 0.066(7) -0.006(6) 0.084(9) -0.003(8)
O17 0.073(7) 0.038(5) 0.039(5) 0.013(4) 0.020(5) 0.002(5)
O18 0.057(6) 0.048(6) 0.039(5) -0.010(4) 0.005(4) -0.014(5)
O19 0.073(7) 0.056(6) 0.040(5) 0.023(5) -0.008(5) -0.030(5)
O20 0.022(4) 0.108(10) 0.082(8) 0.028(7) 0.011(5) 0.005(5)
O21 0.052(6) 0.041(5) 0.077(7) 0.023(5) 0.026(5) -0.002(4)
O22 0.088(8) 0.037(6) 0.064(7) -0.006(5) 0.021(6) -0.006(6)
O23 0.095(10) 0.071(9) 0.093(10) 0.055(8) 0.003(8) -0.017(7)
O24 0.026(4) 0.073(7) 0.065(6) 0.021(6) 0.012(4) 0.002(4)
O25 0.061(7) 0.055(7) 0.088(9) 0.030(6) -0.041(6) -0.019(5)
O26 0.098(9) 0.032(5) 0.055(6) 0.010(5) 0.016(6) -0.008(6)
O27 0.044(5) 0.054(6) 0.035(4) 0.009(4) 0.013(4) 0.003(4)
O29 0.065(6) 0.040(5) 0.067(7) 0.031(5) 0.020(5) 0.019(5)
C44 0.019(8) 0.049(14) 0.061(14) 0.023(11) 0.026(9) 0.015(9)
C46 0.10(2) 0.042(15) 0.052(13) 0.016(10) 0.045(14) 0.047(12)
O28 0.028(8) 0.052(12) 0.088(15) 0.020(10) 0.027(9) 0.011(8)
O30 0.12(2) 0.064(15) 0.060(13) 0.012(11) 0.056(14) 0.043(14)
C44A 0.038(11) 0.071(17) 0.061(16) 0.033(13) 0.010(12) -0.001(12)
C46A 0.10(2) 0.042(15) 0.052(13) 0.016(10) 0.045(14) 0.047(12)
O28A 0.047(11) 0.104(18) 0.076(16) 0.040(13) 0.013(11) -0.029(12)
O30A 0.13(2) 0.047(14) 0.061(14) 0.002(11) 0.051(15) 0.036(14)
C47 0.10(3) 0.10(3) 0.07(2) 0.05(2) -0.05(2) -0.02(2)
Cl1 0.083(6) 0.054(5) 0.073(6) 0.008(4) -0.001(5) -0.003(5)
Cl2 0.087(7) 0.087(8) 0.058(5) -0.017(5) -0.005(5) -0.024(6)
P1 0.0218(10) 0.0226(12) 0.0151(9) -0.0005(8) 0.0029(8) 0.0008(9)
P2 0.0242(11) 0.0207(12) 0.0177(10) -0.0021(9) 0.0024(8) -0.0011(9)
P3 0.0295(13) 0.0291(14) 0.0326(13) 0.0060(11) 0.0088(10) 0.0025(11)
P4 0.0294(13) 0.0382(17) 0.0414(16) 0.0143(13) 0.0096(12) 0.0022(12)

loop_
_atom_type_symbol
_atom_type_description
_atom_type_scat_dispersion_real
_atom_type_scat_dispersion_imag
_atom_type_scat_source
C C 0.0033 0.0016 'International Tables Vol C Tables 4.2.6.8 and 6.1.1.4'
H H 0.0000 0.0000 'International Tables Vol C Tables 4.2.6.8 and 6.1.1.4'
O O 0.0106 0.0060 'International Tables Vol C Tables 4.2.6.8 and 6.1.1.4'
P P 0.1023 0.0942 'International Tables Vol C Tables 4.2.6.8 and 6.1.1.4'
S S 0.1246 0.1234 'International Tables Vol C Tables 4.2.6.8 and 6.1.1.4'
W W -0.8490 6.8722 'International Tables Vol C Tables 4.2.6.8 and 6.1.1.4'
Cl Cl 0.1484 0.1585 'International Tables Vol C Tables 4.2.6.8 and 6.1.1.4'

loop_
_geom_angle_atom_site_label_1
_geom_angle_atom_site_label_2
_geom_angle_atom_site_label_3
_geom_angle
C34 C33 S4 109.2(12)
C34 C33 P4 134.7(14)
S4 C33 P4 116.1(7)
C33 C34 C35 116(2)
C33 C34 H34 122.0
C35 C34 H34 122.0
C36 C35 C34 110.2(16)
C36 C35 H35 124.9
C34 C35 H35 124.9
C35 C36 S4 111.6(11)
C35 C36 H36 124.2
S4 C36 H36 124.2
C36 S4 C33 90.6(6)
C34A C33A S4A 110.8(17)
C34A C33A P4 131.0(19)
S4A C33A P4 118.2(12)
C33A C34A C35A 116(3)
C33A C34A H34A 122.0
C35A C34A H34A 122.0
C34A C35A C36A 111(3)
C34A C35A H35A 124.5
C36A C35A H35A 124.5
C35A C36A S4A 112(2)
C35A C36A H36A 124.2
S4A C36A H36A 124.2
C36A S4A C33A 90.4(13)
C25 C24 S3 109.0(12)
C25 C24 P3 132.7(15)
S3 C24 P3 118.3(9)
C24 C25 C26 119(2)
C24 C25 H25 120.5
C26 C25 H25 120.5
C27 C26 C25 107(2)
C27 C26 H26 126.5
C25 C26 H26 126.5
C26 C27 S3 115(2)
C26 C27 H27 122.6
S3 C27 H27 122.6
C27 S3 C24 89.8(10)
C25A C24A S3A 108.2(15)
C25A C24A P3 129.9(18)
S3A C24A P3 121.9(12)
C24A C25A C26A 120(3)
C24A C25A H25A 120.1
C26A C25A H25A 120.1
C27A C26A C25A 106(3)
C27A C26A H26A 126.8
C25A C26A H26A 126.8
C26A C27A S3A 115(3)
C26A C27A H27A 122.5
S3A C27A H27A 122.5
C27A S3A C24A 89.7(15)
C11 C10 S2 109.7(19)
C11 C10 P2 131(2)
S2 C10 P2 118.1(10)
C10 C11 C12 117(4)
C10 C11 H11 121.4
C12 C11 H11 121.4
C11 C12 C13 110(3)
C11 C12 H12 125.0
C13 C12 H12 125.0
C12 C13 S2 111.8(16)
C12 C13 H13 124.1
S2 C13 H13 124.1
C10 S2 C13 91.2(10)
C11A C10A S2A 109(2)
C11A C10A P2 128(2)
S2A C10A P2 120.8(13)
C10A C11A C12A 117(4)
C10A C11A H11A 121.4
C12A C11A H11A 121.4
C11A C12A C13A 110(3)
C11A C12A H12A 125.0
C13A C12A H12A 125.0
C12A C13A S2A 112(2)
C12A C13A H13A 124.2
S2A C13A H13A 124.2
C13A S2A C10A 91.6(12)
C2 C1 S1 109.7(10)
C2 C1 P1 127.6(11)
S1 C1 P1 122.7(7)
C1 C2 C3 114.5(18)
C1 C2 H2 122.8
C3 C2 H2 122.8
C4 C3 C2 110.9(13)
C4 C3 H3 124.6
C2 C3 H3 124.6
C3 C4 S1 111.2(9)
C3 C4 H4 124.4
S1 C4 H4 124.4
C4 S1 C1 93.1(6)
C2A C1A S1A 110.4(15)
C2A C1A P1 131.7(18)
S1A C1A P1 117.9(13)
C1A C2A C3A 115(2)
C1A C2A H2A 122.6
C3A C2A H2A 122.6
C4A C3A C2A 111(2)
C4A C3A H3A 124.5
C2A C3A H3A 124.5
C3A C4A S1A 111(2)
C3A C4A H4A 124.4
S1A C4A H4A 124.4
C4A S1A C1A 92.2(14)
C9 W1 C7 91.0(5)
C9 W1 C5 90.5(5)
C7 W1 C5 177.5(5)
C9 W1 C6 87.0(4)
C7 W1 C6 90.7(6)
C5 W1 C6 91.3(5)
C9 W1 C8 88.8(5)
C7 W1 C8 87.8(6)
C5 W1 C8 90.3(5)
C6 W1 C8 175.5(4)
C9 W1 P1 172.1(3)
C7 W1 P1 89.0(3)
C5 W1 P1 89.7(3)
C6 W1 P1 85.1(3)
C8 W1 P1 99.2(3)
C18 W2 C17 89.2(5)
C18 W2 C16 89.1(5)
C17 W2 C16 90.0(5)
C18 W2 C14 88.5(5)
C17 W2 C14 87.8(5)
C16 W2 C14 176.7(5)
C18 W2 C15 89.3(5)
C17 W2 C15 177.7(4)
C16 W2 C15 91.7(5)
C14 W2 C15 90.5(4)
C18 W2 P2 173.8(4)
C17 W2 P2 96.5(3)
C16 W2 P2 88.4(3)
C14 W2 P2 94.2(3)
C15 W2 P2 85.1(3)
C23 W3 C21 90.1(5)
C23 W3 C22 81.2(4)
C21 W3 C22 85.5(4)
C23 W3 C19 87.7(5)
C21 W3 C19 177.7(4)
C22 W3 C19 94.4(4)
C23 W3 C20 82.9(4)
C21 W3 C20 90.2(4)
C22 W3 C20 163.4(4)
C19 W3 C20 89.3(4)
C23 W3 P1 157.4(3)
C21 W3 P1 95.4(3)
C22 W3 P1 121.0(3)
C19 W3 P1 86.6(3)
C20 W3 P1 75.3(3)
C23 W3 P2 153.7(3)
C21 W3 P2 87.3(3)
C22 W3 P2 72.5(3)
C19 W3 P2 94.8(3)
C20 W3 P2 123.3(3)
P1 W3 P2 48.73(7)
C32 W4 C30 86.5(5)
C32 W4 C28 90.0(6)
C30 W4 C28 176.5(6)
C32 W4 C29 89.4(5)
C30 W4 C29 89.2(5)
C28 W4 C29 90.3(5)
C32 W4 C31 87.1(5)
C30 W4 C31 89.3(5)
C28 W4 C31 91.0(5)
C29 W4 C31 176.3(5)
C32 W4 P3 173.1(4)
C30 W4 P3 95.4(3)
C28 W4 P3 88.0(5)
C29 W4 P3 84.0(3)
C31 W4 P3 99.6(4)
C41 W5 C38 88.4(6)
C41 W5 C39 89.1(6)
C38 W5 C39 90.2(7)
C41 W5 C40 86.5(7)
C38 W5 C40 174.8(5)
C39 W5 C40 90.4(6)
C41 W5 C37 85.2(6)
C38 W5 C37 88.8(5)
C39 W5 C37 174.2(6)
C40 W5 C37 90.0(5)
C41 W5 P4 170.0(5)
C38 W5 P4 88.6(4)
C39 W5 P4 100.5(4)
C40 W5 P4 96.4(4)
C37 W5 P4 85.2(4)
C44A W6 C46 62.3(18)
C44A W6 C42 163.9(16)
C46 W6 C42 102.1(14)
C44A W6 C43 85.1(11)
C46 W6 C43 86.5(10)
C42 W6 C43 90.6(5)
C44A W6 C45 91.8(11)
C46 W6 C45 80.1(10)
C42 W6 C45 88.6(5)
C43 W6 C45 166.1(5)
C44A W6 C44 20.0(14)
C46 W6 C44 81.7(14)
C42 W6 C44 176.1(9)
C43 W6 C44 90.7(8)
C45 W6 C44 91.0(8)
C44A W6 C46A 84.4(18)
C46 W6 C46A 24.0(15)
C42 W6 C46A 79.6(13)
C43 W6 C46A 78.6(10)
C45 W6 C46A 87.6(10)
C44 W6 C46A 104.3(14)
C44A W6 P3 102.9(15)
C46 W6 P3 155.0(9)
C42 W6 P3 90.3(4)
C43 W6 P3 71.6(3)
C45 W6 P3 122.3(4)
C44 W6 P3 86.6(7)
C46A W6 P3 148.4(11)
C44A W6 P4 99.9(15)
C46 W6 P4 148.6(13)
C42 W6 P4 95.7(4)
C43 W6 P4 119.3(3)
C45 W6 P4 74.5(4)
C44 W6 P4 80.5(8)
C46A W6 P4 161.7(9)
P3 W6 P4 48.16(9)
O1 C5 W1 178.3(11)
O2 C6 W1 177.7(11)
O3 C7 W1 179.2(14)
O4 C8 W1 174.6(10)
O5 C9 W1 177.7(12)
O6 C14 W2 176.4(10)
O7 C15 W2 177.4(11)
O8 C16 W2 177.0(12)
O9 C17 W2 175.3(10)
O10 C18 W2 177.2(12)
O11 C19 W3 174.4(10)
O12 C20 W3 177.2(10)
O13 C21 W3 175.0(9)
O14 C22 W3 175.8(11)
O15 C23 W3 177.1(12)
O16 C28 W4 179.0(13)
O17 C29 W4 177.1(11)
O18 C30 W4 177.5(11)
O19 C31 W4 174.6(11)
O20 C32 W4 179.1(13)
O21 C37 W5 176.1(13)
O22 C38 W5 177.2(12)
O23 C39 W5 177.7(14)
O24 C40 W5 176.3(13)
O25 C41 W5 175.0(17)
O26 C42 W6 176.9(11)
O27 C43 W6 176.6(11)
O29 C45 W6 175.9(12)
O28 C44 W6 172(3)
O30 C46 W6 175(4)
O28A C44A W6 175(4)
O30A C46A W6 170(4)
Cl2 C47 Cl1 106.5(18)
Cl2 C47 H47A 110.4
Cl1 C47 H47A 110.4
Cl2 C47 H47B 110.4
Cl1 C47 H47B 110.4
H47A C47 H47B 108.6
C1 P1 C1A 5.5(10)
C1 P1 P2 106.0(3)
C1A P1 P2 104.0(8)
C1 P1 W1 112.1(3)
C1A P1 W1 116.6(8)
P2 P1 W1 127.89(13)
C1 P1 W3 110.6(3)
C1A P1 W3 105.1(8)
P2 P1 W3 65.74(9)
W1 P1 W3 126.39(9)
C10 P2 C10A 8.2(11)
C10 P2 P1 103.7(12)
C10A P2 P1 102(2)
C10 P2 W2 116.5(12)
C10A P2 W2 113(2)
P1 P2 W2 127.91(13)
C10 P2 W3 104.8(8)
C10A P2 W3 111.4(15)
P1 P2 W3 65.53(9)
W2 P2 W3 127.25(10)
C24A P3 C24 3.1(10)
C24A P3 P4 104.7(6)
C24 P3 P4 107.3(4)
C24A P3 W4 113.6(6)
C24 P3 W4 112.3(4)
P4 P3 W4 129.98(15)
C24A P3 W6 111.0(7)
C24 P3 W6 110.4(5)
P4 P3 W6 66.36(12)
W4 P3 W6 122.61(12)
C33 P4 C33A 8.0(10)
C33 P4 P3 104.5(4)
C33A P4 P3 104.1(7)
C33 P4 W5 112.2(4)
C33A P4 W5 107.8(8)
P3 P4 W5 130.58(17)
C33 P4 W6 110.1(4)
C33A P4 W6 117.4(8)
P3 P4 W6 65.47(12)
W5 P4 W6 125.64(12)

loop_
_geom_bond_atom_site_label_1
_geom_bond_atom_site_label_2
_geom_bond_distance
C33 C34 1.32(2)
C33 S4 1.740(12)
C33 P4 1.811(10)
C34 C35 1.38(2)
C34 H34 0.9500
C35 C36 1.376(14)
C35 H35 0.9500
C36 S4 1.714(11)
C36 H36 0.9500
C33A C34A 1.32(3)
C33A S4A 1.730(16)
C33A P4 1.817(14)
C34A C35A 1.37(3)
C34A H34A 0.9500
C35A C36A 1.38(2)
C35A H35A 0.9500
C36A S4A 1.717(16)
C36A H36A 0.9500
C24 C25 1.34(2)
C24 S3 1.723(14)
C24 P3 1.815(11)
C25 C26 1.38(3)
C25 H25 0.9500
C26 C27 1.362(15)
C26 H26 0.9500
C27 S3 1.718(13)
C27 H27 0.9500
C24A C25A 1.34(3)
C24A S3A 1.722(16)
C24A P3 1.814(13)
C25A C26A 1.37(3)
C25A H25A 0.9500
C26A C27A 1.35(2)
C26A H26A 0.9500
C27A S3A 1.718(16)
C27A H27A 0.9500
C10 C11 1.35(3)
C10 S2 1.719(14)
C10 P2 1.810(12)
C11 C12 1.36(4)
C11 H11 0.9500
C12 C13 1.393(17)
C12 H12 0.9500
C13 S2 1.723(14)
C13 H13 0.9500
C10A C11A 1.36(3)
C10A S2A 1.720(16)
C10A P2 1.816(13)
C11A C12A 1.36(4)
C11A H11A 0.9500
C12A C13A 1.40(2)
C12A H12A 0.9500
C13A S2A 1.716(15)
C13A H13A 0.9500
C1 C2 1.351(19)
C1 S1 1.719(10)
C1 P1 1.807(9)
C2 C3 1.42(2)
C2 H2 0.9500
C3 C4 1.381(14)
C3 H3 0.9500
C4 S1 1.701(11)
C4 H4 0.9500
C1A C2A 1.34(2)
C1A S1A 1.723(16)
C1A P1 1.809(13)
C2A C3A 1.42(3)
C2A H2A 0.9500
C3A C4A 1.38(2)
C3A H3A 0.9500
C4A S1A 1.718(16)
C4A H4A 0.9500
W1 C9 1.987(11)
W1 C7 2.017(15)
W1 C5 2.046(13)
W1 C6 2.047(13)
W1 C8 2.050(13)
W1 P1 2.522(2)
W2 C18 2.003(12)
W2 C17 2.021(13)
W2 C16 2.033(13)
W2 C14 2.038(12)
W2 C15 2.054(12)
W2 P2 2.522(2)
W3 C23 2.033(12)
W3 C21 2.050(12)
W3 C22 2.054(10)
W3 C19 2.062(12)
W3 C20 2.078(11)
W3 P1 2.591(2)
W3 P2 2.596(3)
W4 C32 2.012(12)
W4 C30 2.033(13)
W4 C28 2.036(13)
W4 C29 2.048(11)
W4 C31 2.051(12)
W4 P3 2.526(3)
W5 C41 1.972(13)
W5 C38 2.015(19)
W5 C39 2.021(15)
W5 C40 2.053(16)
W5 C37 2.085(14)
W5 P4 2.512(3)
W6 C44A 1.91(3)
W6 C46 1.95(3)
W6 C42 2.033(16)
W6 C43 2.043(12)
W6 C45 2.074(13)
W6 C44 2.17(3)
W6 C46A 2.17(4)
W6 P3 2.611(3)
W6 P4 2.629(3)
C5 O1 1.127(15)
C6 O2 1.126(15)
C7 O3 1.161(17)
C8 O4 1.136(15)
C9 O5 1.145(13)
C14 O6 1.146(14)
C15 O7 1.140(14)
C16 O8 1.145(15)
C17 O9 1.143(15)
C18 O10 1.145(14)
C19 O11 1.129(13)
C20 O12 1.132(13)
C21 O13 1.134(14)
C22 O14 1.125(12)
C23 O15 1.127(14)
C28 O16 1.129(16)
C29 O17 1.140(14)
C30 O18 1.140(15)
C31 O19 1.124(14)
C32 O20 1.127(14)
C37 O21 1.126(16)
C38 O22 1.156(19)
C39 O23 1.134(18)
C40 O24 1.133(17)
C41 O25 1.169(16)
C42 O26 1.148(18)
C43 O27 1.142(14)
C45 O29 1.123(15)
C44 O28 1.14(2)
C46 O30 1.14(3)
C44A O28A 1.15(2)
C46A O30A 1.12(4)
C47 Cl2 1.75(3)
C47 Cl1 1.86(3)
C47 H47A 0.9900
C47 H47B 0.9900
P1 P2 2.140(3)
P3 P4 2.138(4)
